data_7238583
loop_
_publ_author_name
'Mali\'nska, Maura'
'Nowacki, Jacek'
'Kapturkiewicz, Andrzej'
'Wo\'zniak, Krzysztof'

_publ_section_title
;
 Differences in electron densities of phenoxazine and phenothiazine
 derivatives---charge density studies
;
_journal_issue 10
_journal_name_full 'RSC Advances'
_journal_page_first 4318
_journal_paper_doi 10.1039/c2ra01148d
_journal_volume 2
_journal_year 2012
_chemical_formula_moiety 'C20 H15 N1 O1 S1'
_chemical_formula_sum 'C20 H15 N O S'
_chemical_formula_weight 317.39
_chemical_melting_point ?
_space_group_IT_number 14
_space_group_name_Hall '-P 2yn'
_space_group_name_H-M_alt 'P 1 21/n 1'
_symmetry_cell_setting monoclinic
_symmetry_space_group_name_H-M 'P 1 21/n 1'
_cell_angle_alpha 90
_cell_angle_beta 91.7340(10)
_cell_angle_gamma 90
_cell_formula_units_Z 4
_cell_length_a 8.85080(10)
_cell_length_b 7.66500(10)
_cell_length_c 22.6191(3)
_cell_measurement_reflns_used 1003
_cell_measurement_temperature 100(2)
_cell_measurement_theta_max 30.0
_cell_measurement_theta_min 2.09
_cell_volume 1533.81(3)
_computing_cell_refinement 'Bruker APEX2 software'
_computing_data_collection 'Bruker APEX2 software'
_computing_data_reduction
;
SAINT intergration software, Bruker AXS
SORTAV, R. H. Blessing, Acta Cryst., 1995, A51, 33-38
;
_computing_structure_refinement
;
SHELXS-97, G. M. Sheldrick, Acta. Cryst., 2008, A64, 112-122
XD2006, A. Volkov et al., 2006
;
_computing_structure_solution
;
SHELXS-97, G. M. Sheldrick, Acta. Cryst., 2008, A64, 112-122
;
_diffrn_ambient_temperature 100(2)
_diffrn_detector 'APEXII CCD camera'
_diffrn_measured_fraction_theta_max 1.00
_diffrn_measurement_device '\k-geometry diffractometer'
_diffrn_measurement_device_type 'Bruker APEXII'
_diffrn_measurement_method 'omega scans'
_diffrn_orient_matrix_type 'X-axis to radiation source'
_diffrn_orient_matrix_UB_11 0.758907E-1
_diffrn_orient_matrix_UB_12 -0.486835E-1
_diffrn_orient_matrix_UB_13 -0.274095E-1
_diffrn_orient_matrix_UB_21 -0.826186E-1
_diffrn_orient_matrix_UB_22 -0.621368E-1
_diffrn_orient_matrix_UB_23 -0.225889E-1
_diffrn_orient_matrix_UB_31 -0.138538E-1
_diffrn_orient_matrix_UB_32 0.103872
_diffrn_orient_matrix_UB_33 -0.263593E-1
_diffrn_radiation_monochromator 'multi-layer optics'
_diffrn_radiation_probe x-ray
_diffrn_radiation_source 'TXS rotating anode'
_diffrn_radiation_type MoK\a
_diffrn_radiation_wavelength 0.71073
_diffrn_reflns_av_R_equivalents 0.0387
_diffrn_reflns_av_sigmaI/netI 0.0243
_diffrn_reflns_limit_h_max 17
_diffrn_reflns_limit_h_min -17
_diffrn_reflns_limit_k_max 15
_diffrn_reflns_limit_k_min -14
_diffrn_reflns_limit_l_max 45
_diffrn_reflns_limit_l_min -45
_diffrn_reflns_number 86058
_diffrn_reflns_reduction_process
;
Scaled and merged with SORTAV
R. H. Blessing, Cryst. Rev., 1987, 1, 3-58
R. H. Blessing, J. Appl. Cryst., 1989, 22, 396-397
;
_diffrn_reflns_theta_max 45.32
_diffrn_reflns_theta_min 1.8
_diffrn_source 'rotating-anode X-ray source'
_exptl_absorpt_coefficient_mu 0.215
_exptl_absorpt_correction_T_max 1.007
_exptl_absorpt_correction_T_min 0.971
_exptl_absorpt_correction_type multi-scan
_exptl_absorpt_process_details
;
R. H. Blessing, Acta Cryst., 1995, A51, 33-38
;
_exptl_crystal_colour yellow
_exptl_crystal_density_diffrn 1.374
_exptl_crystal_density_method 'not measured'
_exptl_crystal_description cuboid
_exptl_crystal_F_000 664
_exptl_crystal_size_max 0.2
_exptl_crystal_size_mid 0.2
_exptl_crystal_size_min 0.1
_refine_diff_density_max 0.264
_refine_diff_density_min -0.145
_refine_diff_density_rms 0.029
_refine_ls_extinction_method none
_refine_ls_goodness_of_fit_ref 1.345
_refine_ls_matrix_type full
_refine_ls_number_parameters 852
_refine_ls_number_reflns 10003
_refine_ls_number_restraints 0
_refine_ls_R_factor_all 0.039
_refine_ls_R_factor_gt 0.017
_refine_ls_shift/su_max 0
_refine_ls_structure_factor_coef Fsqd
_refine_ls_weighting_details
;
calc w2 = 1/[s^2^(Fo^2^)]
;
_refine_ls_weighting_scheme calc
_refine_ls_wR_factor_ref 0.03
_reflns_number_gt 10010
_reflns_number_total 12880
_reflns_threshold_expression >2sigma(I)
_cod_data_source_file c2ra01148d.txt
_cod_data_source_block PAS
_cod_depositor_comments
;
The following automatic conversions were performed:

data item '_chemical_melting_point' value 'not measured' was changed
to '?' -- the value is undefined or not given.

data item '_diffrn_radiation_probe' value 'X-ray' was changed to
'x-ray' in accordance with the
/home/saulius/struct/COD-crude-data/automatic-downloads/DataCite-retrospective/RSC/depositions/lib/dictionaries/cif_core.dic
dictionary named 'cif_core.dic' version 2.4.2 last updated on
2011-04-26.

Automatic conversion script
Id: cif_fix_values 6909 2019-04-08 15:41:33Z antanas 
;
_cod_original_sg_symbol_H-M P2(1)/n
_cod_original_formula_sum 'C20 H15 N1 O1 S1'
_cod_database_code 7238583

loop_
_space_group_symop_id
_space_group_symop_operation_xyz
1 +X,+Y,+Z
2 1/2-X,1/2+Y,1/2-Z
3 -X,-Y,-Z
4 1/2+X,1/2-Y,1/2+Z

loop_
_atom_local_axes_atom_label
_atom_local_axes_atom0
_atom_local_axes_ax1
_atom_local_axes_atom1
_atom_local_axes_atom2
_atom_local_axes_ax2
S(13) C(21) Z S(13) C(19) Y
O(1) C(1) Z O(1) C(2) Y
N(8) C(18) Z N(8) C(20) Y
C(1) O(1) Z C(1) C(2) Y
C(2) C(7) Z C(2) C(3) Y
C(3) H(3) Z C(3) C(4) Y
C(4) H(4) Z C(4) C(3) Y
C(5) C(6) Z C(5) C(4) Y
C(6) H(6) Z C(6) C(5) Y
C(7) H(7) Z C(7) C(6) Y
C(9) H(9) Z C(9) C(10) Y
C(10) H(10) Z C(10) C(11) Y
C(11) H(11) Z C(11) C(10) Y
C(12) H(12) Z C(12) C(11) Y
C(14) H(14) Z C(14) C(15) Y
C(15) H(15) Z C(15) C(16) Y
C(16) H(16) Z C(16) C(15) Y
C(17) H(17) Z C(17) C(16) Y
C(18) C(17) Z C(18) C(19) Y
C(19) C(14) Z C(19) C(18) Y
C(20) C(9) Z C(20) C(21) Y
C(21) C(12) Z C(21) C(20) Y
C(22) H(22A) Z C(22) H(22C) Y
H(3) C(3) Z H(3) C(2) Y
H(4) C(4) Z H(4) C(5) Y
H(6) C(6) Z H(6) C(5) Y
H(7) C(7) Z H(7) C(6) Y
H(9) C(9) Z H(9) C(10) Y
H(10) C(10) Z H(10) C(11) Y
H(11) C(11) Z H(11) C(12) Y
H(12) C(12) Z H(12) C(21) Y
H(14) C(14) Z H(14) C(15) Y
H(15) C(15) Z H(15) C(16) Y
H(16) C(16) Z H(16) C(17) Y
H(17) C(17) Z H(17) C(16) Y
H(22A) C(22) Z H(22A) H(22C) Y
H(22B) C(22) Z H(22B) H(22A) Y
H(22C) C(22) Z H(22C) H(22A) Y

loop_
_atom_rho_multipole_atom_label
_atom_rho_multipole_coeff_Pv
_atom_rho_multipole_coeff_P00
_atom_rho_multipole_coeff_P11
_atom_rho_multipole_coeff_P1-1
_atom_rho_multipole_coeff_P10
_atom_rho_multipole_coeff_P20
_atom_rho_multipole_coeff_P21
_atom_rho_multipole_coeff_P2-1
_atom_rho_multipole_coeff_P22
_atom_rho_multipole_coeff_P2-2
_atom_rho_multipole_coeff_P30
_atom_rho_multipole_coeff_P31
_atom_rho_multipole_coeff_P3-1
_atom_rho_multipole_coeff_P32
_atom_rho_multipole_coeff_P3-2
_atom_rho_multipole_coeff_P33
_atom_rho_multipole_coeff_P3-3
_atom_rho_multipole_coeff_P40
_atom_rho_multipole_coeff_P41
_atom_rho_multipole_coeff_P4-1
_atom_rho_multipole_coeff_P42
_atom_rho_multipole_coeff_P4-2
_atom_rho_multipole_coeff_P43
_atom_rho_multipole_coeff_P4-3
_atom_rho_multipole_coeff_P44
_atom_rho_multipole_coeff_P4-4
_atom_rho_multipole_kappa
_atom_rho_multipole_kappa_prime0
_atom_rho_multipole_kappa_prime1
_atom_rho_multipole_kappa_prime2
_atom_rho_multipole_kappa_prime3
_atom_rho_multipole_kappa_prime4
_atom_rho_multipole_radial_slater_n0
_atom_rho_multipole_radial_slater_zeta0
_atom_rho_multipole_radial_slater_n1
_atom_rho_multipole_radial_slater_zeta1
_atom_rho_multipole_radial_slater_n2
_atom_rho_multipole_radial_slater_zeta2
_atom_rho_multipole_radial_slater_n3
_atom_rho_multipole_radial_slater_zeta3
_atom_rho_multipole_radial_slater_n4
_atom_rho_multipole_radial_slater_zeta4
S(13) 5.7003 0 -0.0204 -0.0036 -0.054 -0.084 -0.0209 0.1002 0.1223 -0.0106 0.0704 0.0181 -0.069 0.0724 0.0623 0.0428 0.0489 0.0534 0.0525 0.0105 0.0143 -0.0023 -0.0218 0.0518 0.0311 -0.019 1.063902 1.182327 1.182327 1.182327 1.182327 1.182327 4 3.8512666666667 4 3.8512666666667 4 3.8512666666667 4 3.8512666666667 4 3.8512666666667
O(1) 6.0877 0 -0.0005 0.0112 -0.0379 0.0411 -0.0121 -0.0095 -0.1237 0.005 0.0261 -0.0238 -0.021 0.0572 0.0176 0.0077 0.0224 0.0049 -0.0092 0.0106 0.0338 0.0106 0.0065 0.018 0.0312 -0.0167 1.000357 0.847979 0.847979 0.847979 0.847979 0.847979 2 4.466 2 4.466 2 4.466 3 4.466 4 4.466
N(8) 5.0938 0 -0.0427 -0.027 -0.0315 -0.0301 -0.0059 0.0276 0.0304 0.007 0.2199 -0.0136 -0.0041 0.1459 0.053 -0.0427 -0.0266 0.0076 0.0117 -0.0045 -0.0529 0.0126 0.0119 -0.0156 0.012 -0.0216 0.993506 0.815019 0.815019 0.815019 0.815019 0.815019 2 3.83936 2 3.83936 2 3.83936 3 3.83936 4 3.83936
C(1) 4.0007 0 -0.003 0.0014 0.1099 0.2598 -0.0002 0.0004 -0.2268 -0.0026 0.3277 0.006 0.0138 0.2259 0.029 0.0129 -0.0137 0.0244 -0.0033 -0.0009 -0.0411 -0.0066 -0.041 -0.0291 0.0648 0.0275 1.004154 0.860597 0.860597 0.860597 0.860597 0.860597 2 3.1762 2 3.1762 2 3.1762 3 3.1762 4 3.1762
C(2) 4.1154 0 -0.0228 0.0382 0.0081 0.1248 0.0004 -0.0168 -0.1949 0.0389 0.3057 -0.0048 -0.0135 0.2248 -0.0438 -0.0116 0.0194 0.0131 -0.0035 0.0488 -0.0074 0.0043 -0.0176 0.0363 0.0982 -0.0284 1.004154 0.860597 0.860597 0.860597 0.860597 0.860597 2 3.1762 2 3.1762 2 3.1762 3 3.1762 4 3.1762
C(3) 4.0629 0 0.0164 0.0176 0.0466 0.1159 -0.0066 -0.0101 -0.2082 -0.0314 0.3262 0.0067 0.0168 0.1903 0.0225 0.0009 -0.0187 0.05 0.0026 0.0179 0.011 -0.0252 0.0006 0.0006 0.0539 0.0256 1.004154 0.860597 0.860597 0.860597 0.860597 0.860597 2 3.1762 2 3.1762 2 3.1762 3 3.1762 4 3.1762
C(4) 4.0566 0 -0.043 0.0254 0.0224 0.1157 0.0128 -0.0354 -0.1993 0.0067 0.3117 0.0235 0.0402 0.1989 0.015 0.0266 -0.011 0.0885 0.0026 -0.0297 -0.0038 0.0016 0.0017 0.0167 0.0136 -0.0001 1.004154 0.860597 0.860597 0.860597 0.860597 0.860597 2 3.1762 2 3.1762 2 3.1762 3 3.1762 4 3.1762
C(5) 4.0772 0 -0.051 0.1337 0.0556 0.124 0.0163 -0.0465 -0.1556 0.0366 0.2997 0.0262 -0.0102 0.268 0.0354 0.0413 -0.0244 0.0249 0.0201 0.0259 -0.0607 -0.0388 -0.0061 0.0012 0.0175 -0.0412 1.004154 0.860597 0.860597 0.860597 0.860597 0.860597 2 3.1762 2 3.1762 2 3.1762 3 3.1762 4 3.1762
C(6) 4.1672 0 0.0181 -0.0229 -0.0136 0.1087 -0.0079 0.0269 -0.2286 0.0186 0.3293 0.0033 -0.0523 0.2095 -0.0034 -0.0027 0.0038 0.0274 0.0093 0.0169 -0.0012 -0.0322 -0.0105 0.0162 0.0762 -0.0121 1.004154 0.860597 0.860597 0.860597 0.860597 0.860597 2 3.1762 2 3.1762 2 3.1762 3 3.1762 4 3.1762
C(7) 4.111 0 0.0319 -0.0409 0.0222 0.1072 -0.0132 -0.0085 -0.2179 0.0007 0.2913 0.0093 -0.0123 0.2017 0.0155 -0.0055 0.0061 0.0998 0.0052 -0.031 -0.0199 -0.0269 0.0086 0.0138 -0.0021 -0.0079 1.004154 0.860597 0.860597 0.860597 0.860597 0.860597 2 3.1762 2 3.1762 2 3.1762 3 3.1762 4 3.1762
C(9) 4.162 0 -0.0205 -0.0457 0.034 0.1355 0.0178 -0.0064 -0.1418 -0.0069 0.3283 -0.0211 0.0324 0.1914 -0.0256 -0.0222 0.0267 0.0532 0.0184 -0.0536 0.0515 0.0081 -0.0056 -0.0216 0.0605 -0.0038 1.004154 0.860597 0.860597 0.860597 0.860597 0.860597 2 3.1762 2 3.1762 2 3.1762 3 3.1762 4 3.1762
C(10) 4.1599 0 -0.0117 -0.014 -0.067 0.0734 0.0061 -0.0211 -0.201 -0.0032 0.318 0.0079 0.0312 0.2284 -0.0058 0.0003 0.0013 0.0463 -0.0355 -0.0309 -0.0333 0.0021 -0.0541 -0.0306 0.018 -0.0357 1.004154 0.860597 0.860597 0.860597 0.860597 0.860597 2 3.1762 2 3.1762 2 3.1762 3 3.1762 4 3.1762
C(11) 4.0949 0 0.0171 -0.0182 -0.0207 0.0624 0.0143 0.0035 -0.1856 -0.0317 0.3319 -0.0184 -0.0525 0.2047 0.0301 -0.0245 0.0286 0.0427 -0.0314 0.0033 -0.0022 0.0056 -0.0118 -0.0207 0.013 -0.0202 1.004154 0.860597 0.860597 0.860597 0.860597 0.860597 2 3.1762 2 3.1762 2 3.1762 3 3.1762 4 3.1762
C(12) 4.055 0 0.0076 -0.0522 0.0067 0.1217 0.0102 -0.0271 -0.1488 -0.0277 0.2912 -0.0284 0.0346 0.1757 0.0087 -0.0049 0.0106 0.1031 -0.0222 0.0145 0.0335 0.0088 0.0106 -0.0094 0.0275 0.0334 1.004154 0.860597 0.860597 0.860597 0.860597 0.860597 2 3.1762 2 3.1762 2 3.1762 3 3.1762 4 3.1762
C(14) 4.052 0 0.0134 -0.0248 0.0342 0.1173 -0.0077 -0.0269 -0.1917 0.0194 0.29 0.0789 0.1195 0.1351 -0.035 0.0256 0.0141 0.1107 0.0152 0.0332 0.0719 0.0126 0.0145 -0.0071 0.0315 -0.0413 1.004154 0.860597 0.860597 0.860597 0.860597 0.860597 2 3.1762 2 3.1762 2 3.1762 3 3.1762 4 3.1762
C(15) 4.1731 0 -0.0153 0.0171 -0.0108 0.0737 -0.0157 -0.0216 -0.2011 -0.0089 0.3394 -0.008 -0.0235 0.2132 -0.0151 -0.0262 0.014 0.0093 0.0337 0.0168 -0.0598 0.0493 0.0355 -0.018 0.0152 0.0198 1.004154 0.860597 0.860597 0.860597 0.860597 0.860597 2 3.1762 2 3.1762 2 3.1762 3 3.1762 4 3.1762
C(16) 4.2428 0 -0.0135 0.0725 0.0331 0.0644 0.0111 -0.0379 -0.2291 0.0067 0.2879 0.0196 -0.0251 0.1691 -0.0369 0.0474 -0.0041 0.0414 0.0322 -0.0074 -0.0316 0.0137 -0.0186 -0.0175 0.0085 0.0201 1.004154 0.860597 0.860597 0.860597 0.860597 0.860597 2 3.1762 2 3.1762 2 3.1762 3 3.1762 4 3.1762
C(17) 4.2319 0 0.0276 0.0237 0.0461 0.1276 -0.0071 -0.0063 -0.1415 0.0184 0.3541 0.0028 0.0296 0.1974 -0.0245 0.0038 0.0005 0.0593 -0.0166 -0.0086 0.0133 0.0278 -0.0121 -0.0177 0.0413 0.0025 1.004154 0.860597 0.860597 0.860597 0.860597 0.860597 2 3.1762 2 3.1762 2 3.1762 3 3.1762 4 3.1762
C(18) 3.9322 0 0.0115 0.0475 0.0698 0.1179 -0.0037 -0.0553 -0.137 0.0008 0.2724 -0.0088 -0.0104 0.2381 -0.0081 -0.0025 0.0393 -0.0257 -0.0054 -0.0289 -0.0594 0.0001 0.0286 -0.0361 0.0126 0.0029 1.004154 0.860597 0.860597 0.860597 0.860597 0.860597 2 3.1762 2 3.1762 2 3.1762 3 3.1762 4 3.1762
C(19) 4.2324 0 0.0304 0.0858 0.06 0.123 -0.018 -0.0271 -0.1751 -0.002 0.3272 -0.0076 0 0.2681 0.0076 -0.0552 0.03 0.0242 0.0168 0.0546 -0.0223 0.0255 0.0521 -0.0069 0.0276 0.0005 1.004154 0.860597 0.860597 0.860597 0.860597 0.860597 2 3.1762 2 3.1762 2 3.1762 3 3.1762 4 3.1762
C(20) 3.9525 0 0.0048 0.0972 0.0599 0.1025 -0.0141 -0.0516 -0.1367 -0.0109 0.2593 0.0257 0.0201 0.2346 0.0098 -0.0194 0.065 -0.016 -0.0263 0.0041 -0.0136 0.051 -0.0261 -0.0603 0.0149 0.0108 1.004154 0.860597 0.860597 0.860597 0.860597 0.860597 2 3.1762 2 3.1762 2 3.1762 3 3.1762 4 3.1762
C(21) 4.2236 0 -0.0669 0.0565 0.0467 0.084 -0.0082 -0.059 -0.1196 -0.0074 0.3048 -0.0401 0.0124 0.2744 0.0028 0.0263 0.0521 -0.0032 -0.077 0.0039 -0.0185 0.0378 -0.004 0.0025 0.039 -0.0225 1.004154 0.860597 0.860597 0.860597 0.860597 0.860597 2 3.1762 2 3.1762 2 3.1762 3 3.1762 4 3.1762
C(22) 4.3909 0 -0.0497 0.0144 0.0416 0.0091 0.0235 0.0188 0.0212 -0.0002 0.3713 -0.0243 0.0553 -0.029 -0.0043 -0.081 -0.2625 0.0743 -0.0417 -0.0119 -0.0207 -0.0032 0.0291 0.1783 0.0373 -0.0226 0.99309 0.838202 0.838202 0.838202 0.838202 0.838202 2 3.1762 2 3.1762 2 3.1762 3 3.1762 4 3.1762
H(3) 0.8332 0 0.0079 0.0029 0.1221 0 0 0 0 0 0 0 0 0 0 0 0 0 0 0 0 0 0 0 0 0 1.13 1.29 1.29 1.29 1.29 1.29 0 2 1 2 2 2 3 2 4 2
H(4) 0.8241 0 -0.0013 0.0452 0.1213 0 0 0 0 0 0 0 0 0 0 0 0 0 0 0 0 0 0 0 0 0 1.13 1.29 1.29 1.29 1.29 1.29 0 2 1 2 2 2 3 2 4 2
H(6) 0.8629 0 -0.0085 -0.0142 0.143 0 0 0 0 0 0 0 0 0 0 0 0 0 0 0 0 0 0 0 0 0 1.13 1.29 1.29 1.29 1.29 1.29 0 2 1 2 2 2 3 2 4 2
H(7) 0.8589 0 -0.0315 -0.0138 0.1314 0 0 0 0 0 0 0 0 0 0 0 0 0 0 0 0 0 0 0 0 0 1.13 1.29 1.29 1.29 1.29 1.29 0 2 1 2 2 2 3 2 4 2
H(9) 0.8328 0 0.0132 0.0165 0.119 0 0 0 0 0 0 0 0 0 0 0 0 0 0 0 0 0 0 0 0 0 1.13 1.29 1.29 1.29 1.29 1.29 0 2 1 2 2 2 3 2 4 2
H(10) 0.8351 0 -0.0598 -0.0184 0.1369 0 0 0 0 0 0 0 0 0 0 0 0 0 0 0 0 0 0 0 0 0 1.13 1.29 1.29 1.29 1.29 1.29 0 2 1 2 2 2 3 2 4 2
H(11) 0.8769 0 0.0008 0.0053 0.1177 0 0 0 0 0 0 0 0 0 0 0 0 0 0 0 0 0 0 0 0 0 1.13 1.29 1.29 1.29 1.29 1.29 0 2 1 2 2 2 3 2 4 2
H(12) 0.8551 0 -0.0085 -0.0114 0.1328 0 0 0 0 0 0 0 0 0 0 0 0 0 0 0 0 0 0 0 0 0 1.13 1.29 1.29 1.29 1.29 1.29 0 2 1 2 2 2 3 2 4 2
H(14) 0.8029 0 0.0196 -0.0443 0.1366 0 0 0 0 0 0 0 0 0 0 0 0 0 0 0 0 0 0 0 0 0 1.13 1.29 1.29 1.29 1.29 1.29 0 2 1 2 2 2 3 2 4 2
H(15) 0.859 0 0.0597 -0.0446 0.1281 0 0 0 0 0 0 0 0 0 0 0 0 0 0 0 0 0 0 0 0 0 1.13 1.29 1.29 1.29 1.29 1.29 0 2 1 2 2 2 3 2 4 2
H(16) 0.8904 0 0.0177 -0.0272 0.1168 0 0 0 0 0 0 0 0 0 0 0 0 0 0 0 0 0 0 0 0 0 1.13 1.29 1.29 1.29 1.29 1.29 0 2 1 2 2 2 3 2 4 2
H(17) 0.8041 0 0.0032 -0.0203 0.1139 0 0 0 0 0 0 0 0 0 0 0 0 0 0 0 0 0 0 0 0 0 1.13 1.29 1.29 1.29 1.29 1.29 0 2 1 2 2 2 3 2 4 2
H(22A) 0.822 0 0.0196 0.0337 0.0791 0 0 0 0 0 0 0 0 0 0 0 0 0 0 0 0 0 0 0 0 0 1.13 1.29 1.29 1.29 1.29 1.29 0 2 1 2 2 2 3 2 4 2
H(22B) 0.8226 0 -0.0212 0.0036 0.0862 0 0 0 0 0 0 0 0 0 0 0 0 0 0 0 0 0 0 0 0 0 1.13 1.29 1.29 1.29 1.29 1.29 0 2 1 2 2 2 3 2 4 2
H(22C) 0.8427 0 -0.033 -0.0246 0.098 0 0 0 0 0 0 0 0 0 0 0 0 0 0 0 0 0 0 0 0 0 1.13 1.29 1.29 1.29 1.29 1.29 0 2 1 2 2 2 3 2 4 2

loop_
_atom_site_aniso_label
_atom_site_aniso_U_11
_atom_site_aniso_U_22
_atom_site_aniso_U_33
_atom_site_aniso_U_23
_atom_site_aniso_U_13
_atom_site_aniso_U_12
S(13) 0.018903 0.015493 0.023799 0.006824 0.003056 0.005291
O(1) 0.031895 0.013061 0.020502 -0.000118 -0.00463 0.003029
N(8) 0.011949 0.014708 0.013118 0.003178 0.001312 0.001797
C(1) 0.016216 0.01352 0.013634 0.001423 -0.000527 0.000637
C(2) 0.013223 0.01183 0.011521 0.000312 -0.000101 -0.000211
C(3) 0.015623 0.012057 0.013422 -0.00037 -0.001504 -0.000833
C(4) 0.016395 0.013097 0.013696 -0.000016 -0.002786 -0.00071
C(5) 0.012894 0.012318 0.012197 0.001182 -0.000266 0.000252
C(6) 0.015332 0.011796 0.013973 -0.000175 -0.001392 -0.000462
C(7) 0.015931 0.012625 0.013082 -0.000658 -0.002296 -0.000282
C(9) 0.013202 0.016986 0.016801 0.002319 0.002735 0.001561
C(10) 0.015782 0.019823 0.018214 0.001205 0.004873 -0.000846
C(11) 0.018524 0.020235 0.016164 0.002467 0.003933 -0.003618
C(12) 0.01797 0.018161 0.015847 0.005238 0.001217 -0.002156
C(14) 0.013814 0.019223 0.022985 -0.001673 0.001619 0.004075
C(15) 0.014409 0.022141 0.023279 -0.004896 0.004707 0.001284
C(16) 0.016341 0.020507 0.01653 -0.004071 0.005087 -0.001919
C(17) 0.015175 0.016566 0.012691 -0.001021 0.002708 -0.001261
C(18) 0.012298 0.012837 0.01234 -0.00051 0.001235 0.000527
C(19) 0.013294 0.014157 0.016429 0.000196 0.001038 0.002531
C(20) 0.011846 0.012166 0.013064 0.001896 0.000992 -0.000127
C(21) 0.013873 0.013272 0.015011 0.003497 0.00069 -0.000183
C(22) 0.023679 0.019624 0.01961 0.002435 -0.007923 -0.000601
H(3) 0.038398 0.01614 0.029468 -0.003101 -0.004633 -0.000081
H(4) 0.030003 0.025829 0.021523 -0.002703 -0.007248 -0.001289
H(6) 0.033885 0.016785 0.031729 -0.003539 -0.002212 -0.003001
H(7) 0.031903 0.028757 0.025964 -0.00296 -0.010121 -0.004119
H(9) 0.026905 0.029436 0.026052 0.007215 0.001131 0.006628
H(10) 0.024363 0.037023 0.03071 0.002022 0.007958 0.006192
H(11) 0.034946 0.042677 0.024156 0.009289 0.009391 -0.000236
H(12) 0.036081 0.036729 0.031917 0.015629 0.001293 0.007464
H(14) 0.029252 0.038833 0.041841 0.011546 0.000904 0.01263
H(15) 0.020113 0.045329 0.040806 0.000941 0.007575 0.007247
H(16) 0.027261 0.036083 0.027038 0.002857 0.008345 -0.002931
H(17) 0.025814 0.027656 0.026397 0.005729 0.000421 0.002873
H(22A) 0.053741 0.032066 0.042978 0.006954 -0.018743 0.007823
H(22B) 0.039098 0.045221 0.036734 0.006617 -0.00562 -0.014352
H(22C) 0.037683 0.049304 0.03151 -0.00855 -0.002809 0.003252

loop_
_atom_site_label
_atom_site_fract_x
_atom_site_fract_y
_atom_site_fract_z
_atom_site_U_iso_or_equiv
_atom_site_occupancy
_atom_site_symmetry_multiplicity
S(13) 0.722216(7) -0.294822(8) 0.219529(3) 0.019 1 4
O(1) 0.27424(2) 0.67669(2) 0.024104(9) 0.022 1 4
N(8) 0.565306(18) -0.00713(2) 0.145003(8) 0.013 1 4
C(1) 0.26519(2) 0.52440(3) 0.008556(9) 0.014 1 4
C(2) 0.34642(2) 0.38514(3) 0.043044(8) 0.012 1 4
C(3) 0.43991(2) 0.43132(3) 0.091765(9) 0.014 1 4
C(4) 0.51275(2) 0.30322(3) 0.125281(9) 0.014 1 4
C(5) 0.49221(2) 0.12729(3) 0.110329(9) 0.012 1 4
C(6) 0.40127(2) 0.07991(3) 0.061896(9) 0.014 1 4
C(7) 0.32868(2) 0.20936(3) 0.028320(9) 0.014 1 4
C(9) 0.36325(2) 0.03025(3) 0.215366(10) 0.016 1 4
C(10) 0.30001(2) -0.00445(3) 0.269815(10) 0.018 1 4
C(11) 0.37300(3) -0.11482(3) 0.310188(10) 0.018 1 4
C(12) 0.50623(2) -0.19632(3) 0.294269(10) 0.017 1 4
C(14) 0.96037(2) -0.17509(3) 0.159587(11) 0.019 1 4
C(15) 1.03046(2) -0.08583(3) 0.114312(11) 0.02 1 4
C(16) 0.94489(2) 0.02838(3) 0.079291(10) 0.018 1 4
C(17) 0.79227(2) 0.05618(3) 0.090049(9) 0.015 1 4
C(18) 0.72040(2) -0.03354(3) 0.135285(9) 0.012 1 4
C(19) 0.80664(2) -0.15354(3) 0.169053(9) 0.015 1 4
C(20) 0.49960(2) -0.04710(2) 0.199508(9) 0.012 1 4
C(21) 0.56682(2) -0.16709(3) 0.239045(9) 0.014 1 4
C(22) 0.17127(3) 0.47278(3) -0.045260(11) 0.021 1 4
H(3) 0.453144 0.568064 0.102795 0.028 1 4
H(4) 0.583631 0.339183 0.163207 0.026 1 4
H(6) 0.38794 -0.057108 0.051275 0.028 1 4
H(7) 0.255886 0.169622 -0.008605 0.029 1 4
H(9) 0.306113 0.11898 0.184873 0.027 1 4
H(10) 0.197322 0.061461 0.282033 0.031 1 4
H(11) 0.326378 -0.135696 0.353339 0.034 1 4
H(12) 0.566251 -0.284104 0.324244 0.035 1 4
H(14) 1.023783 -0.265506 0.187514 0.037 1 4
H(15) 1.147433 -0.108802 0.103919 0.035 1 4
H(16) 0.99489 0.098418 0.043185 0.03 1 4
H(17) 0.729351 0.14735 0.062241 0.027 1 4
H(22A) 0.119218 0.586838 -0.062718 0.043 1 4
H(22B) 0.086552 0.382078 -0.034044 0.04 1 4
H(22C) 0.239519 0.410743 -0.076663 0.04 1 4

loop_
_geom_angle_atom_site_label_1
_geom_angle_atom_site_label_2
_geom_angle_atom_site_label_3
_geom_angle
_geom_angle_site_symmetry_1
_geom_angle_site_symmetry_2
_geom_angle_site_symmetry_3
_geom_angle_publ_flag
C(19) S(13) C(21) 99.874(9) 1_555 1_555 1_555 yes
C(5) N(8) C(18) 116.220(16) 1_555 1_555 1_555 yes
C(5) N(8) C(20) 116.197(16) 1_555 1_555 1_555 yes
C(18) N(8) C(20) 122.200(15) 1_555 1_555 1_555 yes
O(1) C(1) C(2) 120.425(18) 1_555 1_555 1_555 yes
O(1) C(1) C(22) 120.913(19) 1_555 1_555 1_555 yes
C(2) C(1) C(22) 118.661(18) 1_555 1_555 1_555 yes
C(1) C(2) C(3) 119.538(18) 1_555 1_555 1_555 yes
C(1) C(2) C(7) 121.089(17) 1_555 1_555 1_555 yes
C(3) C(2) C(7) 119.361(17) 1_555 1_555 1_555 yes
C(2) C(3) C(4) 120.255(18) 1_555 1_555 1_555 yes
C(2) C(3) H(3) 118.824(18) 1_555 1_555 1_555 yes
C(4) C(3) H(3) 120.919(17) 1_555 1_555 1_555 yes
C(3) C(4) C(5) 119.642(17) 1_555 1_555 1_555 yes
C(3) C(4) H(4) 120.076(19) 1_555 1_555 1_555 yes
C(5) C(4) H(4) 120.275(18) 1_555 1_555 1_555 yes
N(8) C(5) C(4) 120.366(17) 1_555 1_555 1_555 yes
N(8) C(5) C(6) 118.944(18) 1_555 1_555 1_555 yes
C(4) C(5) C(6) 120.690(17) 1_555 1_555 1_555 yes
C(5) C(6) C(7) 119.359(18) 1_555 1_555 1_555 yes
C(5) C(6) H(6) 119.045(18) 1_555 1_555 1_555 yes
C(7) C(6) H(6) 121.594(17) 1_555 1_555 1_555 yes
C(2) C(7) C(6) 120.685(17) 1_555 1_555 1_555 yes
C(2) C(7) H(7) 121.035(18) 1_555 1_555 1_555 yes
C(6) C(7) H(7) 118.257(18) 1_555 1_555 1_555 yes
C(10) C(9) C(20) 121.167(19) 1_555 1_555 1_555 yes
C(10) C(9) H(9) 119.363(19) 1_555 1_555 1_555 yes
C(20) C(9) H(9) 119.469(19) 1_555 1_555 1_555 yes
C(9) C(10) C(11) 120.38(2) 1_555 1_555 1_555 yes
C(9) C(10) H(10) 119.94(2) 1_555 1_555 1_555 yes
C(11) C(10) H(10) 119.56(2) 1_555 1_555 1_555 yes
C(10) C(11) C(12) 118.95(2) 1_555 1_555 1_555 yes
C(10) C(11) H(11) 119.99(2) 1_555 1_555 1_555 yes
C(12) C(11) H(11) 121.06(2) 1_555 1_555 1_555 yes
C(11) C(12) C(21) 120.820(19) 1_555 1_555 1_555 yes
C(11) C(12) H(12) 121.36(2) 1_555 1_555 1_555 yes
C(21) C(12) H(12) 117.82(2) 1_555 1_555 1_555 yes
C(15) C(14) C(19) 120.89(2) 1_555 1_555 1_555 yes
C(15) C(14) H(14) 120.58(2) 1_555 1_555 1_555 yes
C(19) C(14) H(14) 118.51(2) 1_555 1_555 1_555 yes
C(14) C(15) C(16) 118.78(2) 1_555 1_555 1_555 yes
C(14) C(15) H(15) 121.98(2) 1_555 1_555 1_555 yes
C(16) C(15) H(15) 119.13(2) 1_555 1_555 1_555 yes
C(15) C(16) C(17) 120.68(2) 1_555 1_555 1_555 yes
C(15) C(16) H(16) 120.94(2) 1_555 1_555 1_555 yes
C(17) C(16) H(16) 118.38(2) 1_555 1_555 1_555 yes
C(16) C(17) C(18) 121.019(19) 1_555 1_555 1_555 yes
C(16) C(17) H(17) 118.72(2) 1_555 1_555 1_555 yes
C(18) C(17) H(17) 120.255(18) 1_555 1_555 1_555 yes
N(8) C(18) C(17) 120.564(17) 1_555 1_555 1_555 yes
N(8) C(18) C(19) 121.589(18) 1_555 1_555 1_555 yes
C(17) C(18) C(19) 117.819(18) 1_555 1_555 1_555 yes
S(13) C(19) C(14) 117.596(16) 1_555 1_555 1_555 yes
S(13) C(19) C(18) 121.449(15) 1_555 1_555 1_555 yes
C(14) C(19) C(18) 120.71(2) 1_555 1_555 1_555 yes
N(8) C(20) C(9) 120.812(17) 1_555 1_555 1_555 yes
N(8) C(20) C(21) 121.386(17) 1_555 1_555 1_555 yes
C(9) C(20) C(21) 117.794(18) 1_555 1_555 1_555 yes
S(13) C(21) C(12) 117.502(15) 1_555 1_555 1_555 yes
S(13) C(21) C(20) 121.721(16) 1_555 1_555 1_555 yes
C(12) C(21) C(20) 120.669(19) 1_555 1_555 1_555 yes
C(1) C(22) H(22A) 107.93(2) 1_555 1_555 1_555 yes
C(1) C(22) H(22B) 110.88(2) 1_555 1_555 1_555 yes
C(1) C(22) H(22C) 110.366(19) 1_555 1_555 1_555 yes
H(22A) C(22) H(22B) 109.15(2) 1_555 1_555 1_555 yes
H(22A) C(22) H(22C) 111.78(2) 1_555 1_555 1_555 yes
H(22B) C(22) H(22C) 106.75(2) 1_555 1_555 1_555 yes

loop_
_geom_bond_atom_site_label_1
_geom_bond_atom_site_label_2
_geom_bond_distance
_geom_bond_site_symmetry_1
_geom_bond_site_symmetry_2
_geom_bond_publ_flag
S(13) C(19) 1.7568(2) 1_555 1_555 yes
S(13) C(21) 1.7555(2) 1_555 1_555 yes
O(1) C(1) 1.2211(3) 1_555 1_555 yes
N(8) C(5) 1.4369(2) 1_555 1_555 yes
N(8) C(18) 1.4113(2) 1_555 1_555 yes
N(8) C(20) 1.4126(3) 1_555 1_555 yes
C(1) C(2) 1.4936(3) 1_555 1_555 yes
C(1) C(22) 1.5060(3) 1_555 1_555 yes
C(2) C(3) 1.4033(3) 1_555 1_555 yes
C(2) C(7) 1.3956(3) 1_555 1_555 yes
C(3) C(4) 1.3874(3) 1_555 1_555 yes
C(3) H(3) 1.0830(2) 1_555 1_555 yes
C(4) C(5) 1.4008(3) 1_555 1_555 yes
C(4) H(4) 1.08299(19) 1_555 1_555 yes
C(5) C(6) 1.3880(3) 1_555 1_555 yes
C(6) C(7) 1.3945(3) 1_555 1_555 yes
C(6) H(6) 1.0830(2) 1_555 1_555 yes
C(7) H(7) 1.08300(18) 1_555 1_555 yes
C(9) C(10) 1.3937(3) 1_555 1_555 yes
C(9) C(20) 1.4010(3) 1_555 1_555 yes
C(9) H(9) 1.0830(2) 1_555 1_555 yes
C(10) C(11) 1.3897(3) 1_555 1_555 yes
C(10) H(10) 1.0830(2) 1_555 1_555 yes
C(11) C(12) 1.3914(3) 1_555 1_555 yes
C(11) H(11) 1.0830(2) 1_555 1_555 yes
C(12) C(21) 1.3923(3) 1_555 1_555 yes
C(12) H(12) 1.0830(2) 1_555 1_555 yes
C(14) C(15) 1.3929(4) 1_555 1_555 yes
C(14) C(19) 1.3936(3) 1_555 1_555 yes
C(14) H(14) 1.0830(2) 1_555 1_555 yes
C(15) C(16) 1.3896(3) 1_555 1_555 yes
C(15) H(15) 1.0830(2) 1_555 1_555 yes
C(16) C(17) 1.3961(3) 1_555 1_555 yes
C(16) H(16) 1.0830(2) 1_555 1_555 yes
C(17) C(18) 1.4014(3) 1_555 1_555 yes
C(17) H(17) 1.0830(2) 1_555 1_555 yes
C(18) C(19) 1.4060(3) 1_555 1_555 yes
C(20) C(21) 1.4026(3) 1_555 1_555 yes
C(22) H(22A) 1.0590(2) 1_555 1_555 yes
C(22) H(22B) 1.0590(3) 1_555 1_555 yes
C(22) H(22C) 1.0590(3) 1_555 1_555 yes

loop_
_geom_torsion_atom_site_label_1
_geom_torsion_atom_site_label_2
_geom_torsion_atom_site_label_3
_geom_torsion_atom_site_label_4
_geom_torsion
_geom_torsion_site_symmetry_1
_geom_torsion_site_symmetry_2
_geom_torsion_site_symmetry_3
_geom_torsion_site_symmetry_4
_geom_torsion_publ_flag
C(19) S(13) C(21) C(12) -154.086(19) 1_555 1_555 1_555 1_555 yes
C(21) S(13) C(19) C(14) 156.600(19) 1_555 1_555 1_555 1_555 yes
C(21) S(13) C(19) C(18) -29.108(17) 1_555 1_555 1_555 1_555 yes
C(19) S(13) C(21) C(20) 29.664(17) 1_555 1_555 1_555 1_555 yes
C(18) N(8) C(5) C(4) -77.51(2) 1_555 1_555 1_555 1_555 yes
C(18) N(8) C(5) C(6) 102.45(2) 1_555 1_555 1_555 1_555 yes
C(5) N(8) C(18) C(17) -6.008(18) 1_555 1_555 1_555 1_555 yes
C(5) N(8) C(18) C(19) 175.97(3) 1_555 1_555 1_555 1_555 yes
C(20) N(8) C(5) C(4) 77.22(2) 1_555 1_555 1_555 1_555 yes
C(20) N(8) C(5) C(6) -102.82(2) 1_555 1_555 1_555 1_555 yes
C(5) N(8) C(20) C(9) 5.593(18) 1_555 1_555 1_555 1_555 yes
C(5) N(8) C(20) C(21) -175.45(3) 1_555 1_555 1_555 1_555 yes
C(18) N(8) C(20) C(9) 158.68(3) 1_555 1_555 1_555 1_555 yes
C(20) N(8) C(18) C(17) -159.09(3) 1_555 1_555 1_555 1_555 yes
C(20) N(8) C(18) C(19) 22.883(19) 1_555 1_555 1_555 1_555 yes
C(18) N(8) C(20) C(21) -22.365(18) 1_555 1_555 1_555 1_555 yes
O(1) C(1) C(2) C(3) -3.35(2) 1_555 1_555 1_555 1_555 yes
O(1) C(1) C(2) C(7) 175.41(3) 1_555 1_555 1_555 1_555 yes
O(1) C(1) C(22) H(22A) -1.79(2) 1_555 1_555 1_555 1_555 yes
O(1) C(1) C(22) H(22B) -121.29(3) 1_555 1_555 1_555 1_555 yes
O(1) C(1) C(22) H(22C) 120.64(3) 1_555 1_555 1_555 1_555 yes
C(22) C(1) C(2) C(3) 177.16(3) 1_555 1_555 1_555 1_555 yes
C(22) C(1) C(2) C(7) -4.078(19) 1_555 1_555 1_555 1_555 yes
C(2) C(1) C(22) H(22A) 177.70(3) 1_555 1_555 1_555 1_555 yes
C(2) C(1) C(22) H(22B) 58.20(2) 1_555 1_555 1_555 1_555 yes
C(2) C(1) C(22) H(22C) -59.88(2) 1_555 1_555 1_555 1_555 yes
C(1) C(2) C(3) C(4) 178.16(3) 1_555 1_555 1_555 1_555 yes
C(1) C(2) C(3) H(3) -1.334(17) 1_555 1_555 1_555 1_555 yes
C(1) C(2) C(7) C(6) -177.98(3) 1_555 1_555 1_555 1_555 yes
C(1) C(2) C(7) H(7) 0.251(17) 1_555 1_555 1_555 1_555 yes
C(7) C(2) C(3) C(4) -0.624(19) 1_555 1_555 1_555 1_555 yes
C(3) C(2) C(7) C(6) 0.781(19) 1_555 1_555 1_555 1_555 yes
C(7) C(2) C(3) H(3) 179.88(3) 1_555 1_555 1_555 1_555 yes
C(3) C(2) C(7) H(7) 179.01(3) 1_555 1_555 1_555 1_555 yes
C(2) C(3) C(4) C(5) -0.165(18) 1_555 1_555 1_555 1_555 yes
C(2) C(3) C(4) H(4) -179.18(3) 1_555 1_555 1_555 1_555 yes
H(3) C(3) C(4) C(5) 179.32(3) 1_555 1_555 1_555 1_555 yes
H(3) C(3) C(4) H(4) 0.304(17) 1_555 1_555 1_555 1_555 yes
C(3) C(4) C(5) N(8) -179.22(3) 1_555 1_555 1_555 1_555 yes
C(3) C(4) C(5) C(6) 0.819(19) 1_555 1_555 1_555 1_555 yes
H(4) C(4) C(5) N(8) -0.214(17) 1_555 1_555 1_555 1_555 yes
H(4) C(4) C(5) C(6) 179.83(3) 1_555 1_555 1_555 1_555 yes
N(8) C(5) C(6) C(7) 179.38(3) 1_555 1_555 1_555 1_555 yes
N(8) C(5) C(6) H(6) -0.261(17) 1_555 1_555 1_555 1_555 yes
C(4) C(5) C(6) C(7) -0.665(19) 1_555 1_555 1_555 1_555 yes
C(4) C(5) C(6) H(6) 179.70(3) 1_555 1_555 1_555 1_555 yes
C(5) C(6) C(7) C(2) -0.140(18) 1_555 1_555 1_555 1_555 yes
C(5) C(6) C(7) H(7) -178.42(3) 1_555 1_555 1_555 1_555 yes
H(6) C(6) C(7) C(2) 179.49(3) 1_555 1_555 1_555 1_555 yes
H(6) C(6) C(7) H(7) 1.207(17) 1_555 1_555 1_555 1_555 yes
C(10) C(9) C(20) N(8) -178.05(3) 1_555 1_555 1_555 1_555 yes
C(20) C(9) C(10) C(11) 1.20(2) 1_555 1_555 1_555 1_555 yes
C(10) C(9) C(20) C(21) 2.97(2) 1_555 1_555 1_555 1_555 yes
C(20) C(9) C(10) H(10) 177.10(3) 1_555 1_555 1_555 1_555 yes
H(9) C(9) C(10) C(11) -178.56(3) 1_555 1_555 1_555 1_555 yes
H(9) C(9) C(10) H(10) -2.666(19) 1_555 1_555 1_555 1_555 yes
H(9) C(9) C(20) N(8) 1.717(18) 1_555 1_555 1_555 1_555 yes
H(9) C(9) C(20) C(21) -177.27(3) 1_555 1_555 1_555 1_555 yes
C(9) C(10) C(11) C(12) -3.00(2) 1_555 1_555 1_555 1_555 yes
C(9) C(10) C(11) H(11) 176.67(3) 1_555 1_555 1_555 1_555 yes
H(10) C(10) C(11) C(12) -178.91(3) 1_555 1_555 1_555 1_555 yes
H(10) C(10) C(11) H(11) 0.76(2) 1_555 1_555 1_555 1_555 yes
C(10) C(11) C(12) C(21) 0.58(2) 1_555 1_555 1_555 1_555 yes
C(10) C(11) C(12) H(12) -179.51(3) 1_555 1_555 1_555 1_555 yes
H(11) C(11) C(12) C(21) -179.08(3) 1_555 1_555 1_555 1_555 yes
H(11) C(11) C(12) H(12) 0.83(2) 1_555 1_555 1_555 1_555 yes
C(11) C(12) C(21) S(13) -172.61(3) 1_555 1_555 1_555 1_555 yes
C(11) C(12) C(21) C(20) 3.68(2) 1_555 1_555 1_555 1_555 yes
H(12) C(12) C(21) S(13) 7.477(15) 1_555 1_555 1_555 1_555 yes
H(12) C(12) C(21) C(20) -176.23(3) 1_555 1_555 1_555 1_555 yes
C(15) C(14) C(19) S(13) 170.66(3) 1_555 1_555 1_555 1_555 yes
C(19) C(14) C(15) C(16) 1.29(2) 1_555 1_555 1_555 1_555 yes
C(15) C(14) C(19) C(18) -3.68(2) 1_555 1_555 1_555 1_555 yes
C(19) C(14) C(15) H(15) -174.82(4) 1_555 1_555 1_555 1_555 yes
H(14) C(14) C(15) C(16) 179.68(4) 1_555 1_555 1_555 1_555 yes
H(14) C(14) C(15) H(15) 3.56(2) 1_555 1_555 1_555 1_555 yes
H(14) C(14) C(19) S(13) -7.761(16) 1_555 1_555 1_555 1_555 yes
H(14) C(14) C(19) C(18) 177.90(3) 1_555 1_555 1_555 1_555 yes
C(14) C(15) C(16) C(17) 1.39(2) 1_555 1_555 1_555 1_555 yes
C(14) C(15) C(16) H(16) -178.92(4) 1_555 1_555 1_555 1_555 yes
H(15) C(15) C(16) C(17) 177.62(4) 1_555 1_555 1_555 1_555 yes
H(15) C(15) C(16) H(16) -2.69(2) 1_555 1_555 1_555 1_555 yes
C(15) C(16) C(17) C(18) -1.74(2) 1_555 1_555 1_555 1_555 yes
C(15) C(16) C(17) H(17) 179.22(3) 1_555 1_555 1_555 1_555 yes
H(16) C(16) C(17) C(18) 178.57(3) 1_555 1_555 1_555 1_555 yes
H(16) C(16) C(17) H(17) -0.476(18) 1_555 1_555 1_555 1_555 yes
C(16) C(17) C(18) N(8) -178.69(3) 1_555 1_555 1_555 1_555 yes
C(16) C(17) C(18) C(19) -0.593(19) 1_555 1_555 1_555 1_555 yes
H(17) C(17) C(18) N(8) 0.339(17) 1_555 1_555 1_555 1_555 yes
H(17) C(17) C(18) C(19) 178.44(3) 1_555 1_555 1_555 1_555 yes
N(8) C(18) C(19) S(13) 7.222(15) 1_555 1_555 1_555 1_555 yes
N(8) C(18) C(19) C(14) -178.66(3) 1_555 1_555 1_555 1_555 yes
C(17) C(18) C(19) S(13) -170.85(3) 1_555 1_555 1_555 1_555 yes
C(17) C(18) C(19) C(14) 3.26(2) 1_555 1_555 1_555 1_555 yes
N(8) C(20) C(21) S(13) -8.220(15) 1_555 1_555 1_555 1_555 yes
N(8) C(20) C(21) C(12) 175.65(3) 1_555 1_555 1_555 1_555 yes
C(9) C(20) C(21) S(13) 170.76(3) 1_555 1_555 1_555 1_555 yes
C(9) C(20) C(21) C(12) -5.370(19) 1_555 1_555 1_555 1_555 yes
